data_2106245
loop_
_publ_author_name
'Bear, I.J.'
'Mumme, W.G.'

_publ_section_title
;
 The crystal chemistry of zirconium sulphates. VI. The structure of alpha
 - Zr (S O4)2
;
_journal_name_full 'Acta Crystallographica B (24,1968-38,1982)'
_journal_page_first 1140
_journal_page_last 1145
_journal_volume 26
_journal_year 1970
_chemical_formula_sum 'O8 S2 Zr'
_chemical_name_systematic 'Zr (S O4)2'
_space_group_IT_number 62
_symmetry_space_group_name_Hall '-P 2ac 2n'
_symmetry_space_group_name_H-M 'P n m a'
_cell_angle_alpha 90
_cell_angle_beta 90
_cell_angle_gamma 90
_cell_formula_units_Z 4
_cell_length_a 8.61
_cell_length_b 5.445
_cell_length_c 10.89
_cell_volume 510.539
_citation_journal_id_ASTM ACBCAR
_cod_data_source_file Bear_ACBCAR_1970_1773.cif
_cod_data_source_block O8S2Zr1
_cod_original_formula_sum 'O8 S2 Zr1'
_cod_database_code 2106245

loop_
_symmetry_equiv_pos_as_xyz
x,y,z
-x+1/2,-y,z+1/2
x+1/2,-y+1/2,-z+1/2
-x,y+1/2,-z
-x,-y,-z
x-1/2,y,-z-1/2
-x-1/2,y-1/2,z-1/2
x,-y-1/2,z

loop_
_atom_site_label
_atom_site_type_symbol
_atom_site_fract_x
_atom_site_fract_y
_atom_site_fract_z
_atom_site_occupancy
_atom_site_U_iso_or_equiv
O3 O-2 0.2402 0.25 0.3043 1 0.0
S2 S+6 0.3543 0.25 0.4098 1 0.0
S1 S+6 0.5009 0.75 0.1554 1 0.0
O4 O-2 0.514 0.25 0.3508 1 0.0
O6 O-2 0.3359 0.4755 0.4801 1 0.0
O1 O-2 0.1042 0.75 0.2513 1 0.0
Zr1 Zr+4 0.2547 0.25 0.1033 1 0.0
O5 O-2 0.3929 0.5323 0.1573 1 0.0
O2 O-2 0.072 0.75 0.4665 1 0.0
